data_7009693
loop_
_publ_author_name
'Sagatys, Dalius S.'
'Dahlgren, Cathrine'
'Smith, Graham'
'Bott, Raymond C.'
'White, Jonathan M.'

_publ_section_title
;
 The complex chemistry of N-(phosphonomethyl)glycine (glyphosate):
 preparation and characterization of the ammonium, lithium, sodium (4
 polymorphs) and silver(I) complexes
;
_journal_issue 19
_journal_name_full 'Journal of the Chemical Society, Dalton Transactions'
_journal_page_first 3404
_journal_paper_doi 10.1039/b002748k
_journal_year 2000
_chemical_formula_sum 'C3 H8 N Na O5.5 P'
_chemical_formula_weight 200.06
_chemical_name_systematic
; 
 ? 
;
_space_group_IT_number 14
_symmetry_space_group_name_Hall '-P 2ybc'
_symmetry_space_group_name_H-M 'P 1 21/c 1'
_atom_sites_solution_hydrogens geom
_atom_sites_solution_primary direct
_atom_sites_solution_secondary difmap
_audit_creation_method SHELXL-97
_cell_angle_alpha 90.00
_cell_angle_beta 93.428(7)
_cell_angle_gamma 90.00
_cell_formula_units_Z 8
_cell_length_a 15.1850(10)
_cell_length_b 9.288(2)
_cell_length_c 10.7940(10)
_cell_measurement_temperature 293(2)
_cell_volume 1519.6(4)
_computing_structure_refinement 'SHELXL-97 (Sheldrick, 1997)'
_computing_structure_solution 'SHELXS-97 (Sheldrick, 1990)'
_diffrn_ambient_temperature 293(2)
_diffrn_measured_fraction_theta_full 0.998
_diffrn_measured_fraction_theta_max 0.998
_diffrn_radiation_monochromator graphite
_diffrn_radiation_source 'fine-focus sealed tube'
_diffrn_radiation_type MoK\a
_diffrn_radiation_wavelength 0.71069
_diffrn_reflns_av_R_equivalents 0.0104
_diffrn_reflns_av_sigmaI/netI 0.0206
_diffrn_reflns_limit_h_max 17
_diffrn_reflns_limit_h_min -18
_diffrn_reflns_limit_k_max 11
_diffrn_reflns_limit_k_min 0
_diffrn_reflns_limit_l_max 12
_diffrn_reflns_limit_l_min 0
_diffrn_reflns_number 2817
_diffrn_reflns_theta_full 24.96
_diffrn_reflns_theta_max 24.96
_diffrn_reflns_theta_min 2.57
_exptl_absorpt_coefficient_mu 0.402
_exptl_crystal_density_diffrn 1.749
_exptl_crystal_density_method 'not measured'
_exptl_crystal_F_000 824
_refine_diff_density_max 0.390
_refine_diff_density_min -0.302
_refine_diff_density_rms 0.050
_refine_ls_extinction_coef 0.0066(8)
_refine_ls_extinction_expression Fc^*^=kFc[1+0.001xFc^2^\l^3^/sin(2\q)]^-1/4^
_refine_ls_extinction_method SHELXL
_refine_ls_goodness_of_fit_ref 1.001
_refine_ls_hydrogen_treatment mixed
_refine_ls_matrix_type full
_refine_ls_number_parameters 273
_refine_ls_number_reflns 2660
_refine_ls_number_restraints 0
_refine_ls_restrained_S_all 1.001
_refine_ls_R_factor_all 0.0313
_refine_ls_R_factor_gt 0.0264
_refine_ls_shift/su_max 0.001
_refine_ls_shift/su_mean 0.000
_refine_ls_structure_factor_coef Fsqd
_refine_ls_weighting_details 'calc w=1/[\s^2^(Fo^2^)+(0.0379P)^2^+1.0275P] where P=(Fo^2^+2Fc^2^)/3'
_refine_ls_weighting_scheme calc
_refine_ls_wR_factor_gt 0.0669
_refine_ls_wR_factor_ref 0.0698
_reflns_number_gt 2376
_reflns_number_total 2660
_reflns_threshold_expression >2sigma(I)
_cod_data_source_file b002748k.txt
_cod_data_source_block COMPOUND(3)
_cod_database_code 7009693

loop_
_symmetry_equiv_pos_as_xyz
'x, y, z'
'-x, y+1/2, -z+1/2'
'-x, -y, -z'
'x, -y-1/2, z-1/2'

loop_
_atom_site_label
_atom_site_type_symbol
_atom_site_fract_x
_atom_site_fract_y
_atom_site_fract_z
_atom_site_U_iso_or_equiv
_atom_site_adp_type
_atom_site_occupancy
_atom_site_symmetry_multiplicity
_atom_site_calc_flag
_atom_site_refinement_flags
_atom_site_disorder_assembly
_atom_site_disorder_group
Na1 Na 0.36377(5) 0.06422(8) 0.66637(7) 0.02138(18) Uani 1 1 d . . .
Na2 Na 0.15004(5) 0.06775(8) 0.66746(6) 0.02143(18) Uani 1 1 d . . .
P1 P 0.47442(3) 0.21405(5) 0.40576(4) 0.01400(13) Uani 1 1 d . . .
N1 N 0.42065(10) 0.07086(18) 0.18687(13) 0.0159(3) Uani 1 1 d . . .
O1 O 0.26740(8) 0.23858(14) 0.16453(12) 0.0233(3) Uani 1 1 d . . .
O2 O 0.20491(9) 0.09355(17) 0.02041(14) 0.0351(4) Uani 1 1 d . . .
O3 O 0.45920(8) 0.35659(14) 0.34224(12) 0.0212(3) Uani 1 1 d . . .
O4 O 0.45193(9) 0.20247(14) 0.53835(11) 0.0229(3) Uani 1 1 d . . .
O5 O 0.57163(9) 0.16077(15) 0.38972(13) 0.0226(3) Uani 1 1 d . . .
C1 C 0.26619(12) 0.1298(2) 0.09861(16) 0.0191(4) Uani 1 1 d . . .
C2 C 0.34175(12) 0.0211(2) 0.10975(19) 0.0218(4) Uani 1 1 d . . .
C3 C 0.40756(12) 0.0795(2) 0.32294(16) 0.0172(4) Uani 1 1 d . . .
P1' P 0.96410(3) -0.19119(5) 0.63212(4) 0.01570(13) Uani 1 1 d . . .
N1' N 0.90949(10) 0.08939(17) 0.63000(15) 0.0181(3) Uani 1 1 d . . .
O1' O 0.68787(8) 0.22517(15) 0.56233(13) 0.0277(3) Uani 1 1 d . . .
O2' O 0.75932(8) 0.04079(15) 0.48266(12) 0.0249(3) Uani 1 1 d . . .
O3' O 1.05294(8) -0.12489(14) 0.61823(12) 0.0211(3) Uani 1 1 d . . .
O4' O 0.95613(8) -0.31881(14) 0.71505(12) 0.0222(3) Uani 1 1 d . . .
O5' O 0.92254(9) -0.22327(15) 0.49741(11) 0.0227(3) Uani 1 1 d . . .
O6 O 0.26417(10) -0.02372(17) 0.80657(13) 0.0255(3) Uani 1 1 d . . .
C1' C 0.75505(11) 0.1462(2) 0.55144(16) 0.0181(4) Uani 1 1 d . . .
C2' C 0.83549(12) 0.1923(2) 0.63387(19) 0.0234(4) Uani 1 1 d . . .
C3' C 0.89329(12) -0.0519(2) 0.68985(18) 0.0210(4) Uani 1 1 d . . .
H2A H 0.3244(15) -0.069(3) 0.142(2) 0.032(6) Uiso 1 1 d . . .
H2B H 0.3586(15) 0.002(3) 0.033(2) 0.030(6) Uiso 1 1 d . . .
H3A H 0.4183(13) -0.016(2) 0.3560(19) 0.023(5) Uiso 1 1 d . . .
H3B H 0.3486(15) 0.108(2) 0.333(2) 0.028(6) Uiso 1 1 d . . .
H2'A H 0.8550(15) 0.287(3) 0.602(2) 0.036(6) Uiso 1 1 d . . .
H2'B H 0.8228(15) 0.200(2) 0.718(2) 0.033(6) Uiso 1 1 d . . .
H3'A H 0.8337(15) -0.080(2) 0.6738(19) 0.025(5) Uiso 1 1 d . . .
H3'B H 0.9050(14) -0.036(2) 0.780(2) 0.029(6) Uiso 1 1 d . . .
H4 H 0.4637(16) 0.005(3) 0.176(2) 0.031(6) Uiso 1 1 d . . .
H5 H 0.4356(14) 0.153(3) 0.152(2) 0.026(6) Uiso 1 1 d . . .
H6 H 0.6068(19) 0.185(3) 0.442(3) 0.057(9) Uiso 1 1 d . . .
H7 H 0.2843(17) -0.104(3) 0.833(3) 0.046(8) Uiso 1 1 d . . .
H8 H 0.251(2) 0.021(4) 0.868(3) 0.069(11) Uiso 1 1 d . . .
H4' H 0.9211(14) 0.079(2) 0.553(2) 0.022(5) Uiso 1 1 d . . .
H5' H 0.9580(15) 0.127(2) 0.672(2) 0.027(6) Uiso 1 1 d . . .
H6' H 0.880(2) -0.286(3) 0.495(3) 0.068(10) Uiso 1 1 d . . .

loop_
_atom_site_aniso_label
_atom_site_aniso_U_11
_atom_site_aniso_U_22
_atom_site_aniso_U_33
_atom_site_aniso_U_23
_atom_site_aniso_U_13
_atom_site_aniso_U_12
Na1 0.0192(4) 0.0209(4) 0.0243(4) 0.0000(3) 0.0030(3) 0.0004(3)
Na2 0.0177(4) 0.0244(4) 0.0220(4) -0.0021(3) 0.0001(3) 0.0007(3)
P1 0.0139(2) 0.0152(2) 0.0129(2) -0.00083(17) 0.00045(16) -0.00032(16)
N1 0.0143(7) 0.0174(8) 0.0156(7) -0.0016(6) -0.0013(6) 0.0019(6)
O1 0.0203(6) 0.0195(7) 0.0298(7) -0.0031(6) 0.0000(5) 0.0023(5)
O2 0.0257(8) 0.0445(9) 0.0331(8) -0.0149(7) -0.0144(6) 0.0134(7)
O3 0.0201(6) 0.0182(7) 0.0250(7) 0.0040(5) -0.0020(5) -0.0021(5)
O4 0.0287(7) 0.0247(7) 0.0156(6) -0.0026(5) 0.0047(5) -0.0029(6)
O5 0.0141(6) 0.0290(7) 0.0242(7) -0.0069(6) -0.0027(5) 0.0031(5)
C1 0.0177(9) 0.0223(10) 0.0174(9) 0.0008(7) 0.0013(7) 0.0024(7)
C2 0.0200(9) 0.0225(10) 0.0220(10) -0.0063(8) -0.0069(8) 0.0030(8)
C3 0.0179(9) 0.0195(10) 0.0141(8) 0.0007(7) -0.0002(7) -0.0030(7)
P1' 0.0138(2) 0.0185(2) 0.0146(2) 0.00252(17) -0.00067(17) -0.00073(17)
N1' 0.0141(8) 0.0204(8) 0.0195(8) -0.0034(6) -0.0020(6) 0.0012(6)
O1' 0.0172(7) 0.0261(7) 0.0388(8) -0.0100(6) -0.0068(6) 0.0056(6)
O2' 0.0196(7) 0.0288(8) 0.0258(7) -0.0100(6) -0.0016(5) 0.0010(6)
O3' 0.0159(6) 0.0247(7) 0.0227(7) -0.0007(5) 0.0006(5) -0.0034(5)
O4' 0.0201(7) 0.0252(7) 0.0209(7) 0.0079(5) -0.0013(5) -0.0005(5)
O5' 0.0250(7) 0.0261(7) 0.0163(6) 0.0020(5) -0.0033(5) -0.0070(6)
O6 0.0296(8) 0.0252(8) 0.0213(7) 0.0046(6) -0.0012(6) -0.0017(6)
C1' 0.0152(9) 0.0208(9) 0.0181(9) 0.0013(8) -0.0012(7) -0.0014(7)
C2' 0.0177(9) 0.0249(11) 0.0270(11) -0.0067(8) -0.0039(8) 0.0037(8)
C3' 0.0173(9) 0.0255(10) 0.0204(9) 0.0022(8) 0.0036(7) 0.0009(8)

loop_
_atom_type_symbol
_atom_type_description
_atom_type_scat_dispersion_real
_atom_type_scat_dispersion_imag
_atom_type_scat_source
C C 0.0033 0.0016 'International Tables Vol C Tables 4.2.6.8 and 6.1.1.4'
H H 0.0000 0.0000 'International Tables Vol C Tables 4.2.6.8 and 6.1.1.4'
O O 0.0106 0.0060 'International Tables Vol C Tables 4.2.6.8 and 6.1.1.4'
N N 0.0061 0.0033 'International Tables Vol C Tables 4.2.6.8 and 6.1.1.4'
P P 0.1023 0.0942 'International Tables Vol C Tables 4.2.6.8 and 6.1.1.4'
Na Na 0.0362 0.0249 'International Tables Vol C Tables 4.2.6.8 and 6.1.1.4'

loop_
_geom_angle_atom_site_label_1
_geom_angle_atom_site_label_2
_geom_angle_atom_site_label_3
_geom_angle
_geom_angle_site_symmetry_1
_geom_angle_site_symmetry_3
_geom_angle_publ_flag
O1 Na1 O6 81.46(6) 4_566 . ?
O1 Na1 O4 86.88(5) 4_566 . ?
O6 Na1 O4 167.37(6) . . ?
O1 Na1 O5 160.42(6) 4_566 3_656 ?
O6 Na1 O5 98.53(6) . 3_656 ?
O4 Na1 O5 94.09(5) . 3_656 ?
O1 Na1 O3 96.48(5) 4_566 4_566 ?
O6 Na1 O3 88.79(5) . 4_566 ?
O4 Na1 O3 87.71(5) . 4_566 ?
O5 Na1 O3 103.10(5) 3_656 4_566 ?
O1 Na1 O2' 82.05(5) 4_566 3_656 ?
O6 Na1 O2' 78.47(5) . 3_656 ?
O4 Na1 O2' 104.80(5) . 3_656 ?
O5 Na1 O2' 78.80(5) 3_656 3_656 ?
O3 Na1 O2' 167.26(5) 4_566 3_656 ?
O1 Na1 Na2 50.82(4) 4_566 . ?
O6 Na1 Na2 47.07(4) . . ?
O4 Na1 Na2 126.78(4) . . ?
O5 Na1 Na2 115.67(4) 3_656 . ?
O3 Na1 Na2 122.91(4) 4_566 . ?
O2' Na1 Na2 47.14(3) 3_656 . ?
O4' Na2 O3' 91.25(5) 2_656 1_455 ?
O4' Na2 O6 108.39(6) 2_656 . ?
O3' Na2 O6 107.04(6) 1_455 . ?
O4' Na2 O2' 170.10(5) 2_656 3_656 ?
O3' Na2 O2' 84.58(5) 1_455 3_656 ?
O6 Na2 O2' 81.45(5) . 3_656 ?
O4' Na2 O5' 80.68(5) 2_656 3_656 ?
O3' Na2 O5' 92.00(5) 1_455 3_656 ?
O6 Na2 O5' 158.37(6) . 3_656 ?
O2' Na2 O5' 90.47(5) 3_656 3_656 ?
O4' Na2 O1 101.16(5) 2_656 4_566 ?
O3' Na2 O1 165.10(5) 1_455 4_566 ?
O6 Na2 O1 77.01(5) . 4_566 ?
O2' Na2 O1 81.84(5) 3_656 4_566 ?
O5' Na2 O1 82.02(5) 3_656 4_566 ?
O4' Na2 Na1 136.24(4) 2_656 . ?
O3' Na2 Na1 127.09(4) 1_455 . ?
O6 Na2 Na1 46.25(4) . . ?
O2' Na2 Na1 51.81(3) 3_656 . ?
O5' Na2 Na1 113.71(4) 3_656 . ?
O1 Na2 Na1 45.82(3) 4_566 . ?
O4' Na2 H8 90.8(8) 2_656 . ?
O3' Na2 H8 113.0(7) 1_455 . ?
O6 Na2 H8 18.1(8) . . ?
O2' Na2 H8 99.1(8) 3_656 . ?
O5' Na2 H8 153.9(8) 3_656 . ?
O1 Na2 H8 75.4(7) 4_566 . ?
Na1 Na2 H8 57.6(7) . . ?
O4 P1 O3 117.55(8) . . ?
O4 P1 O5 110.58(8) . . ?
O3 P1 O5 110.24(8) . . ?
O4 P1 C3 105.63(8) . . ?
O3 P1 C3 108.44(8) . . ?
O5 P1 C3 103.30(8) . . ?
C2 N1 C3 114.54(15) . . ?
C2 N1 H4 106.1(14) . . ?
C3 N1 H4 107.7(14) . . ?
C2 N1 H5 104.3(14) . . ?
C3 N1 H5 115.0(14) . . ?
H4 N1 H5 109(2) . . ?
C1 O1 Na1 129.18(12) . 4_565 ?
C1 O1 Na2 126.98(12) . 4_565 ?
Na1 O1 Na2 83.36(5) 4_565 4_565 ?
P1 O3 Na1 133.70(7) . 4_565 ?
P1 O4 Na1 140.32(8) . . ?
P1 O5 Na1 134.45(8) . 3_656 ?
P1 O5 H6 115(2) . . ?
Na1 O5 H6 99(2) 3_656 . ?
O1 C1 O2 126.00(17) . . ?
O1 C1 C2 120.66(16) . . ?
O2 C1 C2 113.31(16) . . ?
N1 C2 C1 114.46(16) . . ?
N1 C2 H2A 107.6(14) . . ?
C1 C2 H2A 112.8(14) . . ?
N1 C2 H2B 108.3(14) . . ?
C1 C2 H2B 108.1(15) . . ?
H2A C2 H2B 105(2) . . ?
N1 C3 P1 114.70(12) . . ?
N1 C3 H3A 106.5(12) . . ?
P1 C3 H3A 112.0(12) . . ?
N1 C3 H3B 108.2(13) . . ?
P1 C3 H3B 104.8(13) . . ?
H3A C3 H3B 110.7(18) . . ?
O4' P1' O3' 119.44(7) . . ?
O4' P1' O5' 111.09(8) . . ?
O3' P1' O5' 107.35(7) . . ?
O4' P1' C3' 106.78(8) . . ?
O3' P1' C3' 107.24(8) . . ?
O5' P1' C3' 103.78(8) . . ?
C2' N1' C3' 114.32(15) . . ?
C2' N1' H4' 107.5(14) . . ?
C3' N1' H4' 111.4(14) . . ?
C2' N1' H5' 109.3(14) . . ?
C3' N1' H5' 106.1(14) . . ?
H4' N1' H5' 108.2(19) . . ?
C1' O2' Na2 142.20(12) . 3_656 ?
C1' O2' Na1 127.79(12) . 3_656 ?
Na2 O2' Na1 81.05(4) 3_656 3_656 ?
P1' O3' Na2 147.51(8) . 1_655 ?
P1' O4' Na2 139.36(8) . 2_646 ?
P1' O5' Na2 133.04(8) . 3_656 ?
P1' O5' H6' 114(2) . . ?
Na2 O5' H6' 94(2) 3_656 . ?
Na1 O6 Na2 86.68(5) . . ?
Na1 O6 H7 106.7(18) . . ?
Na2 O6 H7 139.3(18) . . ?
Na1 O6 H8 123(2) . . ?
Na2 O6 H8 97(2) . . ?
H7 O6 H8 106(3) . . ?
O2' C1' O1' 125.94(16) . . ?
O2' C1' C2' 120.26(16) . . ?
O1' C1' C2' 113.81(16) . . ?
N1' C2' C1' 112.65(16) . . ?
N1' C2' H2'A 108.6(14) . . ?
C1' C2' H2'A 107.0(14) . . ?
N1' C2' H2'B 106.2(14) . . ?
C1' C2' H2'B 112.3(14) . . ?
H2'A C2' H2'B 110.1(19) . . ?
N1' C3' P1' 111.24(12) . . ?
N1' C3' H3'A 110.3(13) . . ?
P1' C3' H3'A 108.4(13) . . ?
N1' C3' H3'B 105.8(13) . . ?
P1' C3' H3'B 111.5(13) . . ?
H3'A C3' H3'B 109.5(18) . . ?

loop_
_geom_bond_atom_site_label_1
_geom_bond_atom_site_label_2
_geom_bond_distance
_geom_bond_site_symmetry_2
_geom_bond_publ_flag
Na1 O1 2.3438(15) 4_566 ?
Na1 O6 2.3491(16) . ?
Na1 O4 2.3605(15) . ?
Na1 O5 2.4014(16) 3_656 ?
Na1 O3 2.4323(15) 4_566 ?
Na1 O2' 2.5831(14) 3_656 ?
Na1 Na2 3.2463(10) . ?
Na2 O4' 2.3583(14) 2_656 ?
Na2 O3' 2.3587(15) 1_455 ?
Na2 O6 2.3809(16) . ?
Na2 O2' 2.4090(15) 3_656 ?
Na2 O5' 2.4967(15) 3_656 ?
Na2 O1 2.5336(15) 4_566 ?
Na2 H8 2.61(3) . ?
P1 O4 1.4950(13) . ?
P1 O3 1.5024(13) . ?
P1 O5 1.5762(13) . ?
P1 C3 1.8119(18) . ?
N1 C2 1.491(2) . ?
N1 C3 1.496(2) . ?
N1 H4 0.91(3) . ?
N1 H5 0.89(2) . ?
O1 C1 1.235(2) . ?
O1 Na1 2.3438(15) 4_565 ?
O1 Na2 2.5336(15) 4_565 ?
O2 C1 1.264(2) . ?
O3 Na1 2.4322(14) 4_565 ?
O5 Na1 2.4014(16) 3_656 ?
O5 H6 0.79(3) . ?
C1 C2 1.528(3) . ?
C2 H2A 0.95(2) . ?
C2 H2B 0.90(2) . ?
C3 H3A 0.97(2) . ?
C3 H3B 0.95(2) . ?
P1' O4' 1.4947(13) . ?
P1' O3' 1.4986(13) . ?
P1' O5' 1.5785(13) . ?
P1' C3' 1.8163(19) . ?
N1' C2' 1.478(2) . ?
N1' C3' 1.489(2) . ?
N1' H4' 0.87(2) . ?
N1' H5' 0.91(2) . ?
O1' C1' 1.268(2) . ?
O2' C1' 1.233(2) . ?
O2' Na2 2.4090(15) 3_656 ?
O2' Na1 2.5832(14) 3_656 ?
O3' Na2 2.3588(15) 1_655 ?
O4' Na2 2.3583(14) 2_646 ?
O5' Na2 2.4967(15) 3_656 ?
O5' H6' 0.87(3) . ?
O6 H7 0.85(3) . ?
O6 H8 0.82(4) . ?
C1' C2' 1.529(2) . ?
C2' H2'A 0.99(3) . ?
C2' H2'B 0.94(2) . ?
C3' H3'A 0.95(2) . ?
C3' H3'B 0.99(2) . ?

loop_
_geom_torsion_atom_site_label_1
_geom_torsion_atom_site_label_2
_geom_torsion_atom_site_label_3
_geom_torsion_atom_site_label_4
_geom_torsion
_geom_torsion_site_symmetry_1
_geom_torsion_site_symmetry_2
_geom_torsion_site_symmetry_3
_geom_torsion_site_symmetry_4
_geom_torsion_publ_flag
O1 Na1 Na2 O4' -51.35(7) 4_566 . . 2_656 ?
O6 Na1 Na2 O4' 68.41(8) . . . 2_656 ?
O4 Na1 Na2 O4' -97.18(8) . . . 2_656 ?
O5 Na1 Na2 O4' 145.56(7) 3_656 . . 2_656 ?
O3 Na1 Na2 O4' 17.93(9) 4_566 . . 2_656 ?
O2' Na1 Na2 O4' -172.19(8) 3_656 . . 2_656 ?
O1 Na1 Na2 O3' 162.66(7) 4_566 . . 1_455 ?
O6 Na1 Na2 O3' -77.58(8) . . . 1_455 ?
O4 Na1 Na2 O3' 116.83(7) . . . 1_455 ?
O5 Na1 Na2 O3' -0.43(7) 3_656 . . 1_455 ?
O3 Na1 Na2 O3' -128.06(6) 4_566 . . 1_455 ?
O2' Na1 Na2 O3' 41.83(7) 3_656 . . 1_455 ?
O1 Na1 Na2 O6 -119.76(7) 4_566 . . . ?
O4 Na1 Na2 O6 -165.59(8) . . . . ?
O5 Na1 Na2 O6 77.15(7) 3_656 . . . ?
O3 Na1 Na2 O6 -50.48(7) 4_566 . . . ?
O2' Na1 Na2 O6 119.40(8) 3_656 . . . ?
O1 Na1 Na2 O2' 120.84(7) 4_566 . . 3_656 ?
O6 Na1 Na2 O2' -119.40(8) . . . 3_656 ?
O4 Na1 Na2 O2' 75.01(7) . . . 3_656 ?
O5 Na1 Na2 O2' -42.25(6) 3_656 . . 3_656 ?
O3 Na1 Na2 O2' -169.89(7) 4_566 . . 3_656 ?
O1 Na1 Na2 O5' 50.34(6) 4_566 . . 3_656 ?
O6 Na1 Na2 O5' 170.10(7) . . . 3_656 ?
O4 Na1 Na2 O5' 4.51(7) . . . 3_656 ?
O5 Na1 Na2 O5' -112.75(6) 3_656 . . 3_656 ?
O3 Na1 Na2 O5' 119.62(6) 4_566 . . 3_656 ?
O2' Na1 Na2 O5' -70.50(6) 3_656 . . 3_656 ?
O6 Na1 Na2 O1 119.76(7) . . . 4_566 ?
O4 Na1 Na2 O1 -45.83(7) . . . 4_566 ?
O5 Na1 Na2 O1 -163.09(7) 3_656 . . 4_566 ?
O3 Na1 Na2 O1 69.28(6) 4_566 . . 4_566 ?
O2' Na1 Na2 O1 -120.84(7) 3_656 . . 4_566 ?
O4 P1 O3 Na1 -116.88(10) . . . 4_565 ?
O5 P1 O3 Na1 115.16(10) . . . 4_565 ?
C3 P1 O3 Na1 2.74(13) . . . 4_565 ?
O3 P1 O4 Na1 123.61(12) . . . . ?
O5 P1 O4 Na1 -108.59(13) . . . . ?
C3 P1 O4 Na1 2.52(15) . . . . ?
O1 Na1 O4 P1 -104.14(13) 4_566 . . . ?
O6 Na1 O4 P1 -126.7(2) . . . . ?
O5 Na1 O4 P1 56.26(13) 3_656 . . . ?
O3 Na1 O4 P1 159.24(13) 4_566 . . . ?
O2' Na1 O4 P1 -23.21(14) 3_656 . . . ?
Na2 Na1 O4 P1 -70.30(14) . . . . ?
O4 P1 O5 Na1 94.52(12) . . . 3_656 ?
O3 P1 O5 Na1 -133.78(10) . . . 3_656 ?
C3 P1 O5 Na1 -18.09(13) . . . 3_656 ?
Na1 O1 C1 O2 -116.22(19) 4_565 . . . ?
Na2 O1 C1 O2 -0.9(3) 4_565 . . . ?
Na1 O1 C1 C2 65.9(2) 4_565 . . . ?
Na2 O1 C1 C2 -178.79(13) 4_565 . . . ?
C3 N1 C2 C1 70.7(2) . . . . ?
O1 C1 C2 N1 -10.5(3) . . . . ?
O2 C1 C2 N1 171.39(17) . . . . ?
C2 N1 C3 P1 -151.09(13) . . . . ?
O4 P1 C3 N1 -179.20(13) . . . . ?
O3 P1 C3 N1 53.95(15) . . . . ?
O5 P1 C3 N1 -63.02(15) . . . . ?
O4' P1' O3' Na2 -105.38(15) . . . 1_655 ?
O5' P1' O3' Na2 127.10(14) . . . 1_655 ?
C3' P1' O3' Na2 16.11(17) . . . 1_655 ?
O3' P1' O4' Na2 154.71(10) . . . 2_646 ?
O5' P1' O4' Na2 -79.52(13) . . . 2_646 ?
C3' P1' O4' Na2 32.99(14) . . . 2_646 ?
O4' P1' O5' Na2 150.25(9) . . . 3_656 ?
O3' P1' O5' Na2 -77.51(11) . . . 3_656 ?
C3' P1' O5' Na2 35.84(12) . . . 3_656 ?
O1 Na1 O6 Na2 42.88(5) 4_566 . . . ?
O4 Na1 O6 Na2 65.7(3) . . . . ?
O5 Na1 O6 Na2 -117.31(6) 3_656 . . . ?
O3 Na1 O6 Na2 139.62(5) 4_566 . . . ?
O2' Na1 O6 Na2 -40.68(5) 3_656 . . . ?
O4' Na2 O6 Na1 -137.33(5) 2_656 . . . ?
O3' Na2 O6 Na1 125.43(5) 1_455 . . . ?
O2' Na2 O6 Na1 43.83(5) 3_656 . . . ?
O5' Na2 O6 Na1 -25.28(18) 3_656 . . . ?
O1 Na2 O6 Na1 -39.71(5) 4_566 . . . ?
Na2 O2' C1' O1' 132.64(18) 3_656 . . . ?
Na1 O2' C1' O1' -0.1(3) 3_656 . . . ?
Na2 O2' C1' C2' -47.4(3) 3_656 . . . ?
Na1 O2' C1' C2' 179.88(13) 3_656 . . . ?
C3' N1' C2' C1' -69.1(2) . . . . ?
O2' C1' C2' N1' -6.4(3) . . . . ?
O1' C1' C2' N1' 173.54(16) . . . . ?
C2' N1' C3' P1' 158.10(13) . . . . ?
O4' P1' C3' N1' 168.74(12) . . . . ?
O3' P1' C3' N1' 39.61(15) . . . . ?
O5' P1' C3' N1' -73.82(14) . . . . ?
